data_4304788
loop_
_publ_author_name
'\/Lukasz Jaremko'
'Alexander M. Kirillov'
'Piotr Smole\'nski'
'Tadeusz Lis'
'Armando J. L. Pombeiro'

_publ_section_title
;
Extending the Coordination Chemistry of 1,3,5-Triaza-7-phosphaadamantane
(PTA) to Cobalt Centers: First Examples of Co-PTA Complexes and of a Metal
Complex with the PTA Oxide Ligand
;
_journal_name_full 'Inorganic Chemistry'
_journal_page_first 2922
_journal_page_last 2924
_journal_paper_doi 10.1021/ic702373b
_journal_volume 47
_journal_year 2008
_chemical_compound_source 'see text'
_chemical_formula_moiety 'C21 H36 Co1 N12 P3 S3, C2 H6 O'
_chemical_formula_sum 'C23 H42 Co N12 O P3 S3'
_chemical_formula_weight 750.74
_chemical_name_systematic
; 
 ? 
;
_space_group_IT_number 4
_symmetry_cell_setting monoclinic
_symmetry_Int_Tables_number 4
_symmetry_space_group_name_Hall 'P 2yb'
_symmetry_space_group_name_H-M 'P 1 21 1'
_atom_sites_solution_hydrogens geom
_atom_sites_solution_primary direct
_atom_sites_solution_secondary difmap
_audit_creation_method SHELXL-97
_cell_angle_alpha 90.00
_cell_angle_beta 92.80(6)
_cell_angle_gamma 90.00
_cell_formula_units_Z 2
_cell_length_a 9.703(7)
_cell_length_b 15.243(12)
_cell_length_c 10.459(8)
_cell_measurement_reflns_used 5805
_cell_measurement_temperature 100(2)
_cell_measurement_theta_max 79.77
_cell_measurement_theta_min 4.23
_cell_volume 1545(2)
_computing_cell_refinement 'CrysAlis RED (Oxford Diffraction, 2003)'
_computing_data_collection 'CrysAlis CCD (Oxford Diffraction, 2003)'
_computing_data_reduction 'CrysAlis RED'
_computing_molecular_graphics 'PLATON (Spek, 2003) and XP (Bruker, 1999)'
_computing_publication_material SHELXL97
_computing_structure_refinement 'SHELXL97 (Sheldrick, 1997)'
_computing_structure_solution 'SHELXS97 (Sheldrick, 1997)'
_diffrn_ambient_temperature 100(2)
_diffrn_measured_fraction_theta_full 0.982
_diffrn_measured_fraction_theta_max 0.927
_diffrn_measurement_device_type 'Oxford Xcalibur PX \k geometry'
_diffrn_measurement_method '\w and \f'
_diffrn_radiation_monochromator graphite
_diffrn_radiation_source 'fine-focus sealed tube'
_diffrn_radiation_type CuK\a
_diffrn_radiation_wavelength 1.54180
_diffrn_reflns_av_R_equivalents 0.0951
_diffrn_reflns_av_sigmaI/netI 0.1898
_diffrn_reflns_limit_h_max 11
_diffrn_reflns_limit_h_min -12
_diffrn_reflns_limit_k_max 19
_diffrn_reflns_limit_k_min -16
_diffrn_reflns_limit_l_max 9
_diffrn_reflns_limit_l_min -13
_diffrn_reflns_number 11947
_diffrn_reflns_theta_full 67.00
_diffrn_reflns_theta_max 79.77
_diffrn_reflns_theta_min 4.23
_diffrn_standards_decay_% 0
_diffrn_standards_interval_count 0
_diffrn_standards_interval_time 0
_diffrn_standards_number 0
_exptl_absorpt_coefficient_mu 8.081
_exptl_absorpt_correction_T_max 0.924
_exptl_absorpt_correction_T_min 0.344
_exptl_absorpt_correction_type numerical
_exptl_absorpt_process_details '(CrysAlis RED; Oxford Diffraction, 2003)'
_exptl_crystal_colour red
_exptl_crystal_density_diffrn 1.614
_exptl_crystal_density_method 'not measured'
_exptl_crystal_description needle
_exptl_crystal_F_000 784.0
_exptl_crystal_size_max 0.22
_exptl_crystal_size_mid 0.06
_exptl_crystal_size_min 0.01
_refine_diff_density_max 0.61
_refine_diff_density_min -0.61
_refine_diff_density_rms 0.093
_refine_ls_abs_structure_details 'Flack H D (1983), Acta Cryst. A39, 876-881'
_refine_ls_abs_structure_Flack -0.013(5)
_refine_ls_extinction_method none
_refine_ls_goodness_of_fit_ref 0.817
_refine_ls_hydrogen_treatment constr
_refine_ls_matrix_type full
_refine_ls_number_parameters 398
_refine_ls_number_reflns 5434
_refine_ls_number_restraints 3
_refine_ls_restrained_S_all 0.817
_refine_ls_R_factor_all 0.0989
_refine_ls_R_factor_gt 0.0509
_refine_ls_shift/su_max 0.000
_refine_ls_shift/su_mean 0.000
_refine_ls_structure_factor_coef Fsqd
_refine_ls_weighting_details 'calc w=1/[\s^2^(Fo^2^)+(0.0085P)^2^] where P=(Fo^2^+2Fc^2^)/3'
_refine_ls_weighting_scheme calc
_refine_ls_wR_factor_gt 0.0630
_refine_ls_wR_factor_ref 0.0712
_reflns_number_gt 3016
_reflns_number_total 5434
_reflns_threshold_expression >2sigma(I)
_cod_data_source_file ic702373b-file001.cif
_cod_data_source_block port2abs
_cod_depositor_comments
;
The following automatic conversions were performed:
'_symmetry_cell_setting' value 'Monoclinic' changed to 'monoclinic'
according to '/home/saulius/struct/CIF-dictionaries/cif_core.dic'
dictionary named 'cif_core.dic' version 2.4.1 from 2010-06-29.

Automatic conversion script
Id: cif_fix_enum 1527 2010-12-29 10:47:43Z saulius 
;
_cod_original_sg_symbol_H-M 'P 21'
_cod_original_formula_sum 'C23 H42 Co1 N12 O P3 S3'
_cod_database_code 4304788

loop_
_symmetry_equiv_pos_as_xyz
'x, y, z'
'-x, y+1/2, -z'

loop_
_atom_site_label
_atom_site_type_symbol
_atom_site_fract_x
_atom_site_fract_y
_atom_site_fract_z
_atom_site_U_iso_or_equiv
_atom_site_adp_type
_atom_site_occupancy
_atom_site_symmetry_multiplicity
_atom_site_calc_flag
_atom_site_refinement_flags
_atom_site_disorder_assembly
_atom_site_disorder_group
O1A O 0.6645(9) 0.4359(8) 0.4468(10) 0.066(4) Uani 0.563(10) 1 d PD A 1
H1A H 0.6059 0.3954 0.4426 0.100 Uiso 0.563(10) 1 calc PR A 1
C2A C 0.784(3) 0.409(2) 0.388(3) 0.112(14) Uiso 0.563(10) 1 d PD A 1
H2A1 H 0.8582 0.3921 0.4519 0.135 Uiso 0.563(10) 1 calc PR A 1
H2A2 H 0.8186 0.4545 0.3305 0.135 Uiso 0.563(10) 1 calc PR A 1
C3A C 0.728(2) 0.3303(17) 0.315(2) 0.064(8) Uiso 0.563(10) 1 d PD A 1
H3A1 H 0.6904 0.2880 0.3742 0.097 Uiso 0.563(10) 1 calc PR A 1
H3A2 H 0.8026 0.3027 0.2690 0.097 Uiso 0.563(10) 1 calc PR A 1
H3A3 H 0.6550 0.3493 0.2528 0.097 Uiso 0.563(10) 1 calc PR A 1
O1B O 0.6498(13) 0.2776(10) 0.3585(16) 0.094(7) Uani 0.437(10) 1 d PD A 2
H1B H 0.6389 0.2264 0.3299 0.141 Uiso 0.437(10) 1 calc PR A 2
C2B C 0.745(2) 0.3234(17) 0.284(2) 0.030(7) Uiso 0.437(10) 1 d PD A 2
H2B1 H 0.6989 0.3502 0.2066 0.035 Uiso 0.437(10) 1 calc PR A 2
H2B2 H 0.8205 0.2846 0.2573 0.035 Uiso 0.437(10) 1 calc PR A 2
C3B C 0.797(3) 0.3923(18) 0.378(3) 0.039(8) Uiso 0.437(10) 1 d PD A 2
H3B1 H 0.7198 0.4284 0.4037 0.058 Uiso 0.437(10) 1 calc PR A 2
H3B2 H 0.8652 0.4296 0.3377 0.058 Uiso 0.437(10) 1 calc PR A 2
H3B3 H 0.8406 0.3636 0.4535 0.058 Uiso 0.437(10) 1 calc PR A 2
Co Co 0.32498(10) 0.34158(8) 0.90731(11) 0.0215(3) Uani 1 1 d . . .
P2 P 0.52710(17) 0.29657(13) 0.85207(18) 0.0234(5) Uani 1 1 d . . .
P1 P 0.29580(17) 0.26132(13) 1.08673(17) 0.0236(5) Uani 1 1 d . . .
P3 P 0.29394(17) 0.42701(13) 0.73662(18) 0.0230(5) Uani 1 1 d . . .
S1 S 0.10952(18) 0.13796(13) 0.64026(18) 0.0322(5) Uani 1 1 d . . .
S3 S 0.60001(18) 0.53170(13) 1.14842(19) 0.0372(6) Uani 1 1 d . . .
S2 S -0.0346(2) 0.48947(14) 1.08635(19) 0.0420(6) Uani 1 1 d . . .
N1 N 0.2340(5) 0.2543(4) 0.8078(5) 0.0207(14) Uani 1 1 d . . .
N2 N 0.1547(5) 0.3955(4) 0.9594(5) 0.0233(15) Uani 1 1 d . . .
N3 N 0.4257(5) 0.4268(4) 1.0042(5) 0.0183(14) Uani 1 1 d . . .
N12 N 0.0974(5) 0.1740(4) 1.2112(5) 0.0242(15) Uani 1 1 d . . .
N13 N 0.3340(5) 0.1328(4) 1.2652(5) 0.0266(15) Uani 1 1 d . . .
N11 N 0.2486(5) 0.2735(4) 1.3402(5) 0.0217(14) Uani 1 1 d . . .
N23 N 0.7835(5) 0.3422(4) 0.7845(5) 0.0257(14) Uani 1 1 d . . .
N21 N 0.7667(5) 0.2104(4) 0.9203(6) 0.0309(16) Uani 1 1 d . . .
N22 N 0.6874(5) 0.2057(4) 0.6958(5) 0.0286(16) Uani 1 1 d . . .
N32 N 0.3264(5) 0.4721(4) 0.4885(5) 0.0275(15) Uani 1 1 d . . .
N33 N 0.1057(5) 0.5088(4) 0.5783(6) 0.0275(16) Uani 1 1 d . . .
N31 N 0.3161(6) 0.5916(4) 0.6429(6) 0.0307(16) Uani 1 1 d . . .
C1 C 0.1813(7) 0.2043(5) 0.7392(6) 0.0176(17) Uani 1 1 d . . .
C2 C 0.0778(7) 0.4378(5) 1.0138(6) 0.0211(17) Uani 1 1 d . . .
C3 C 0.4961(7) 0.4694(5) 1.0651(6) 0.0252(19) Uani 1 1 d . . .
C12 C 0.1248(6) 0.2130(4) 1.0887(6) 0.0246(19) Uani 1 1 d . . .
H12A H 0.0549 0.2589 1.0683 0.030 Uiso 1 1 calc R . .
H12B H 0.1156 0.1674 1.0214 0.030 Uiso 1 1 calc R . .
C13 C 0.3930(7) 0.1666(5) 1.1498(7) 0.032(2) Uani 1 1 d . . .
H13A H 0.3924 0.1198 1.0840 0.038 Uiso 1 1 calc R . .
H13B H 0.4901 0.1839 1.1693 0.038 Uiso 1 1 calc R . .
C11 C 0.2946(6) 0.3257(4) 1.2343(6) 0.0229(18) Uani 1 1 d . . .
H11A H 0.3888 0.3480 1.2557 0.028 Uiso 1 1 calc R . .
H11B H 0.2326 0.3768 1.2209 0.028 Uiso 1 1 calc R . .
C15 C 0.1087(6) 0.2409(5) 1.3113(7) 0.031(2) Uani 1 1 d . . .
H15A H 0.0727 0.2162 1.3906 0.037 Uiso 1 1 calc R . .
H15B H 0.0491 0.2911 1.2850 0.037 Uiso 1 1 calc R . .
C16 C 0.1928(6) 0.1034(4) 1.2446(6) 0.030(2) Uani 1 1 d . . .
H16A H 0.1633 0.0744 1.3234 0.036 Uiso 1 1 calc R . .
H16B H 0.1887 0.0592 1.1751 0.036 Uiso 1 1 calc R . .
C14 C 0.3376(7) 0.1995(5) 1.3668(6) 0.027(2) Uani 1 1 d . . .
H14A H 0.3108 0.1716 1.4474 0.033 Uiso 1 1 calc R . .
H14B H 0.4335 0.2209 1.3804 0.033 Uiso 1 1 calc R . .
C21 C 0.6312(6) 0.2300(4) 0.9687(6) 0.0276(19) Uani 1 1 d . . .
H21A H 0.6429 0.2623 1.0506 0.033 Uiso 1 1 calc R . .
H21B H 0.5822 0.1744 0.9852 0.033 Uiso 1 1 calc R . .
C22 C 0.5430(6) 0.2242(5) 0.7139(6) 0.0273(19) Uani 1 1 d . . .
H22A H 0.4929 0.1687 0.7280 0.033 Uiso 1 1 calc R . .
H22B H 0.5012 0.2526 0.6362 0.033 Uiso 1 1 calc R . .
C23 C 0.6541(7) 0.3805(4) 0.8196(7) 0.033(2) Uani 1 1 d . . .
H23A H 0.6177 0.4186 0.7492 0.040 Uiso 1 1 calc R . .
H23B H 0.6704 0.4174 0.8967 0.040 Uiso 1 1 calc R . .
C24 C 0.8436(6) 0.2900(4) 0.8899(6) 0.0274(18) Uani 1 1 d . . .
H24A H 0.8513 0.3273 0.9674 0.033 Uiso 1 1 calc R . .
H24B H 0.9382 0.2728 0.8688 0.033 Uiso 1 1 calc R . .
C25 C 0.7500(7) 0.1573(5) 0.8053(6) 0.034(2) Uani 1 1 d . . .
H25A H 0.6915 0.1060 0.8233 0.041 Uiso 1 1 calc R . .
H25B H 0.8415 0.1351 0.7825 0.041 Uiso 1 1 calc R . .
C26 C 0.7654(6) 0.2842(5) 0.6741(6) 0.032(2) Uani 1 1 d . . .
H26A H 0.7186 0.3173 0.6031 0.039 Uiso 1 1 calc R . .
H26B H 0.8577 0.2671 0.6462 0.039 Uiso 1 1 calc R . .
C33 C 0.1144(6) 0.4470(5) 0.6827(6) 0.032(2) Uani 1 1 d . . .
H33A H 0.0710 0.3910 0.6548 0.039 Uiso 1 1 calc R . .
H33B H 0.0630 0.4701 0.7549 0.039 Uiso 1 1 calc R . .
C31 C 0.3482(6) 0.5377(5) 0.7584(7) 0.034(2) Uani 1 1 d . . .
H31A H 0.3017 0.5633 0.8319 0.041 Uiso 1 1 calc R . .
H31B H 0.4489 0.5390 0.7786 0.041 Uiso 1 1 calc R . .
C32 C 0.3602(6) 0.4019(4) 0.5804(6) 0.0237(18) Uani 1 1 d . . .
H32A H 0.4616 0.3946 0.5892 0.028 Uiso 1 1 calc R . .
H32B H 0.3198 0.3460 0.5483 0.028 Uiso 1 1 calc R . .
C34 C 0.1641(7) 0.5928(5) 0.6192(7) 0.044(2) Uani 1 1 d . . .
H34A H 0.1209 0.6112 0.6988 0.052 Uiso 1 1 calc R . .
H34B H 0.1403 0.6373 0.5527 0.052 Uiso 1 1 calc R . .
C35 C 0.3781(7) 0.5563(5) 0.5310(7) 0.029(2) Uani 1 1 d . . .
H35A H 0.3638 0.5988 0.4599 0.035 Uiso 1 1 calc R . .
H35B H 0.4789 0.5513 0.5495 0.035 Uiso 1 1 calc R . .
C36 C 0.1743(6) 0.4779(5) 0.4678(6) 0.030(2) Uani 1 1 d . . .
H36A H 0.1524 0.5179 0.3951 0.036 Uiso 1 1 calc R . .
H36B H 0.1378 0.4191 0.4441 0.036 Uiso 1 1 calc R . .

loop_
_atom_site_aniso_label
_atom_site_aniso_U_11
_atom_site_aniso_U_22
_atom_site_aniso_U_33
_atom_site_aniso_U_23
_atom_site_aniso_U_13
_atom_site_aniso_U_12
O1A 0.031(7) 0.106(11) 0.064(8) 0.019(8) 0.020(6) 0.022(6)
O1B 0.044(9) 0.085(15) 0.150(17) 0.029(12) -0.019(10) -0.027(9)
Co 0.0138(6) 0.0275(7) 0.0228(7) -0.0007(6) -0.0030(5) 0.0005(6)
P2 0.0149(9) 0.0311(14) 0.0241(11) -0.0006(10) -0.0008(8) 0.0027(9)
P1 0.0172(10) 0.0289(14) 0.0247(11) 0.0012(10) -0.0004(8) 0.0022(9)
P3 0.0167(9) 0.0266(13) 0.0252(11) -0.0008(10) -0.0026(8) -0.0017(9)
S1 0.0272(10) 0.0376(14) 0.0313(12) -0.0043(11) -0.0026(9) -0.0070(10)
S3 0.0278(11) 0.0352(14) 0.0469(14) -0.0056(12) -0.0148(9) -0.0035(10)
S2 0.0390(12) 0.0427(15) 0.0456(14) -0.0036(12) 0.0151(10) 0.0113(11)
N1 0.026(3) 0.021(4) 0.016(3) 0.007(3) 0.008(3) 0.008(3)
N2 0.021(3) 0.023(4) 0.025(4) -0.001(3) -0.004(3) -0.001(3)
N3 0.018(3) 0.030(4) 0.007(3) 0.009(3) -0.002(2) 0.004(3)
N12 0.024(3) 0.029(4) 0.020(4) 0.000(3) 0.001(3) 0.000(3)
N13 0.016(3) 0.032(4) 0.031(4) 0.008(3) -0.002(3) 0.006(3)
N11 0.021(3) 0.020(4) 0.024(4) 0.000(3) 0.003(2) -0.004(3)
N23 0.017(3) 0.035(4) 0.025(3) 0.004(4) 0.001(2) 0.003(3)
N21 0.015(3) 0.044(5) 0.034(4) -0.006(4) -0.001(3) 0.007(3)
N22 0.011(3) 0.041(5) 0.034(4) -0.002(4) 0.002(3) -0.001(3)
N32 0.021(3) 0.028(4) 0.033(4) 0.006(3) -0.001(3) 0.006(3)
N33 0.018(3) 0.030(5) 0.034(4) 0.000(3) -0.005(3) 0.000(3)
N31 0.028(3) 0.024(4) 0.040(4) 0.006(3) -0.005(3) 0.003(3)
C1 0.026(4) 0.017(5) 0.011(4) 0.000(3) 0.005(3) 0.002(3)
C2 0.031(4) 0.016(5) 0.016(4) -0.007(4) 0.002(3) -0.002(3)
C3 0.034(4) 0.024(5) 0.018(4) 0.005(4) -0.004(3) -0.004(4)
C12 0.016(4) 0.033(5) 0.025(4) 0.004(4) -0.001(3) 0.005(3)
C13 0.022(4) 0.040(6) 0.032(5) 0.005(4) -0.002(3) 0.009(4)
C11 0.025(4) 0.020(5) 0.024(4) 0.000(4) 0.007(3) 0.007(3)
C15 0.019(4) 0.041(6) 0.034(5) 0.014(4) 0.001(3) -0.003(4)
C16 0.024(4) 0.029(5) 0.038(5) 0.002(4) 0.000(4) -0.006(4)
C14 0.031(4) 0.033(5) 0.017(4) 0.006(4) -0.007(3) 0.003(4)
C21 0.025(4) 0.034(5) 0.024(4) 0.003(4) 0.004(3) 0.010(4)
C22 0.012(4) 0.035(5) 0.035(5) 0.003(4) 0.000(3) 0.003(3)
C23 0.029(4) 0.035(6) 0.036(5) -0.008(4) 0.000(4) 0.012(4)
C24 0.015(3) 0.038(5) 0.030(5) -0.002(4) 0.004(3) -0.002(4)
C25 0.028(4) 0.033(6) 0.040(5) -0.009(4) -0.003(4) 0.011(4)
C26 0.025(4) 0.046(6) 0.026(5) -0.004(4) 0.003(3) 0.008(4)
C33 0.018(4) 0.043(6) 0.037(5) 0.018(4) 0.002(3) 0.001(4)
C31 0.027(4) 0.036(5) 0.039(5) 0.014(5) -0.005(3) -0.001(4)
C32 0.018(4) 0.017(5) 0.035(5) -0.003(4) -0.008(3) -0.001(3)
C34 0.034(5) 0.055(6) 0.042(6) 0.013(5) 0.002(4) 0.025(4)
C35 0.030(4) 0.024(5) 0.033(5) 0.002(4) 0.004(4) 0.000(4)
C36 0.019(4) 0.050(6) 0.021(4) 0.017(4) 0.001(3) 0.012(4)

loop_
_atom_type_symbol
_atom_type_description
_atom_type_scat_dispersion_real
_atom_type_scat_dispersion_imag
_atom_type_scat_source
C C 0.0181 0.0091 'International Tables Vol C Tables 4.2.6.8 and 6.1.1.4'
H H 0.0000 0.0000 'International Tables Vol C Tables 4.2.6.8 and 6.1.1.4'
N N 0.0311 0.0180 'International Tables Vol C Tables 4.2.6.8 and 6.1.1.4'
P P 0.2955 0.4335 'International Tables Vol C Tables 4.2.6.8 and 6.1.1.4'
S S 0.3331 0.5567 'International Tables Vol C Tables 4.2.6.8 and 6.1.1.4'
Co Co -2.3653 3.6143 'International Tables Vol C Tables 4.2.6.8 and 6.1.1.4'
O O 0.0492 0.0322 'International Tables Vol C Tables 4.2.6.8 and 6.1.1.4'

loop_
_geom_angle_atom_site_label_1
_geom_angle_atom_site_label_2
_geom_angle_atom_site_label_3
_geom_angle
_geom_angle_site_symmetry_1
_geom_angle_site_symmetry_3
_geom_angle_publ_flag
O1A C2A C3A 99.9(19) . . ?
O1A C2A H2A1 111.8 . . ?
C3A C2A H2A1 111.8 . . ?
O1A C2A H2A2 111.8 . . ?
C3A C2A H2A2 111.8 . . ?
H2A1 C2A H2A2 109.5 . . ?
C2A C3A H3A1 109.5 . . ?
C2A C3A H3A2 109.5 . . ?
H3A1 C3A H3A2 109.5 . . ?
C2A C3A H3A3 109.5 . . ?
H3A1 C3A H3A3 109.5 . . ?
H3A2 C3A H3A3 109.5 . . ?
C2B O1B H1B 109.5 . . ?
O1B C2B C3B 100.8(19) . . ?
O1B C2B H2B1 111.6 . . ?
C3B C2B H2B1 111.6 . . ?
O1B C2B H2B2 111.6 . . ?
C3B C2B H2B2 111.6 . . ?
H2B1 C2B H2B2 109.4 . . ?
C2B C3B H3B1 109.5 . . ?
C2B C3B H3B2 109.5 . . ?
H3B1 C3B H3B2 109.5 . . ?
C2B C3B H3B3 109.5 . . ?
H3B1 C3B H3B3 109.5 . . ?
H3B2 C3B H3B3 109.5 . . ?
N1 Co N3 176.8(2) . . ?
N1 Co N2 94.1(2) . . ?
N3 Co N2 89.1(2) . . ?
N1 Co P2 91.98(17) . . ?
N3 Co P2 84.85(17) . . ?
N2 Co P2 173.17(19) . . ?
N1 Co P3 85.91(18) . . ?
N3 Co P3 94.26(18) . . ?
N2 Co P3 83.91(18) . . ?
P2 Co P3 93.43(10) . . ?
N1 Co P1 90.11(18) . . ?
N3 Co P1 90.54(17) . . ?
N2 Co P1 81.61(18) . . ?
P2 Co P1 101.51(9) . . ?
P3 Co P1 164.66(8) . . ?
C23 P2 C22 101.1(3) . . ?
C23 P2 C21 99.0(3) . . ?
C22 P2 C21 97.2(3) . . ?
C23 P2 Co 117.0(2) . . ?
C22 P2 Co 120.7(2) . . ?
C21 P2 Co 117.8(2) . . ?
C12 P1 C11 99.5(3) . . ?
C12 P1 C13 97.5(3) . . ?
C11 P1 C13 98.3(3) . . ?
C12 P1 Co 112.3(2) . . ?
C11 P1 Co 114.5(2) . . ?
C13 P1 Co 129.8(2) . . ?
C31 P3 C32 101.4(3) . . ?
C31 P3 C33 98.8(3) . . ?
C32 P3 C33 97.5(3) . . ?
C31 P3 Co 115.2(2) . . ?
C32 P3 Co 123.9(2) . . ?
C33 P3 Co 115.8(2) . . ?
C1 N1 Co 175.0(6) . . ?
C2 N2 Co 161.7(5) . . ?
C3 N3 Co 171.7(6) . . ?
C12 N12 C16 112.0(5) . . ?
C12 N12 C15 109.7(6) . . ?
C16 N12 C15 108.7(5) . . ?
C16 N13 C13 113.2(5) . . ?
C16 N13 C14 108.1(5) . . ?
C13 N13 C14 111.0(6) . . ?
C14 N11 C11 111.9(5) . . ?
C14 N11 C15 108.4(5) . . ?
C11 N11 C15 110.2(5) . . ?
C23 N23 C24 110.3(5) . . ?
C23 N23 C26 111.9(5) . . ?
C24 N23 C26 107.2(6) . . ?
C25 N21 C21 109.5(5) . . ?
C25 N21 C24 108.6(6) . . ?
C21 N21 C24 112.5(6) . . ?
C26 N22 C22 112.2(6) . . ?
C26 N22 C25 109.9(5) . . ?
C22 N22 C25 111.2(5) . . ?
C35 N32 C32 112.6(5) . . ?
C35 N32 C36 108.7(6) . . ?
C32 N32 C36 109.2(5) . . ?
C36 N33 C33 112.4(6) . . ?
C36 N33 C34 109.6(6) . . ?
C33 N33 C34 110.1(5) . . ?
C35 N31 C31 112.0(6) . . ?
C35 N31 C34 108.6(6) . . ?
C31 N31 C34 108.1(6) . . ?
N1 C1 S1 177.8(7) . . ?
N2 C2 S2 175.6(7) . . ?
N3 C3 S3 178.0(7) . . ?
N12 C12 P1 112.5(4) . . ?
N12 C12 H12A 109.1 . . ?
P1 C12 H12A 109.1 . . ?
N12 C12 H12B 109.1 . . ?
P1 C12 H12B 109.1 . . ?
H12A C12 H12B 107.8 . . ?
N13 C13 P1 111.2(5) . . ?
N13 C13 H13A 109.4 . . ?
P1 C13 H13A 109.4 . . ?
N13 C13 H13B 109.4 . . ?
P1 C13 H13B 109.4 . . ?
H13A C13 H13B 108.0 . . ?
N11 C11 P1 111.4(4) . . ?
N11 C11 H11A 109.4 . . ?
P1 C11 H11A 109.4 . . ?
N11 C11 H11B 109.4 . . ?
P1 C11 H11B 109.4 . . ?
H11A C11 H11B 108.0 . . ?
N12 C15 N11 114.9(5) . . ?
N12 C15 H15A 108.5 . . ?
N11 C15 H15A 108.5 . . ?
N12 C15 H15B 108.5 . . ?
N11 C15 H15B 108.5 . . ?
H15A C15 H15B 107.5 . . ?
N13 C16 N12 113.2(5) . . ?
N13 C16 H16A 108.9 . . ?
N12 C16 H16A 108.9 . . ?
N13 C16 H16B 108.9 . . ?
N12 C16 H16B 108.9 . . ?
H16A C16 H16B 107.8 . . ?
N11 C14 N13 114.2(5) . . ?
N11 C14 H14A 108.7 . . ?
N13 C14 H14A 108.7 . . ?
N11 C14 H14B 108.7 . . ?
N13 C14 H14B 108.7 . . ?
H14A C14 H14B 107.6 . . ?
N21 C21 P2 110.8(5) . . ?
N21 C21 H21A 109.5 . . ?
P2 C21 H21A 109.5 . . ?
N21 C21 H21B 109.5 . . ?
P2 C21 H21B 109.5 . . ?
H21A C21 H21B 108.1 . . ?
N22 C22 P2 109.8(4) . . ?
N22 C22 H22A 109.7 . . ?
P2 C22 H22A 109.7 . . ?
N22 C22 H22B 109.7 . . ?
P2 C22 H22B 109.7 . . ?
H22A C22 H22B 108.2 . . ?
N23 C23 P2 111.6(5) . . ?
N23 C23 H23A 109.3 . . ?
P2 C23 H23A 109.3 . . ?
N23 C23 H23B 109.3 . . ?
P2 C23 H23B 109.3 . . ?
H23A C23 H23B 108.0 . . ?
N23 C24 N21 115.3(5) . . ?
N23 C24 H24A 108.5 . . ?
N21 C24 H24A 108.5 . . ?
N23 C24 H24B 108.5 . . ?
N21 C24 H24B 108.5 . . ?
H24A C24 H24B 107.5 . . ?
N21 C25 N22 113.0(6) . . ?
N21 C25 H25A 109.0 . . ?
N22 C25 H25A 109.0 . . ?
N21 C25 H25B 109.0 . . ?
N22 C25 H25B 109.0 . . ?
H25A C25 H25B 107.8 . . ?
N22 C26 N23 115.0(6) . . ?
N22 C26 H26A 108.5 . . ?
N23 C26 H26A 108.5 . . ?
N22 C26 H26B 108.5 . . ?
N23 C26 H26B 108.5 . . ?
H26A C26 H26B 107.5 . . ?
N33 C33 P3 111.2(4) . . ?
N33 C33 H33A 109.4 . . ?
P3 C33 H33A 109.4 . . ?
N33 C33 H33B 109.4 . . ?
P3 C33 H33B 109.4 . . ?
H33A C33 H33B 108.0 . . ?
N31 C31 P3 111.9(5) . . ?
N31 C31 H31A 109.2 . . ?
P3 C31 H31A 109.2 . . ?
N31 C31 H31B 109.2 . . ?
P3 C31 H31B 109.2 . . ?
H31A C31 H31B 107.9 . . ?
N32 C32 P3 110.9(4) . . ?
N32 C32 H32A 109.5 . . ?
P3 C32 H32A 109.5 . . ?
N32 C32 H32B 109.5 . . ?
P3 C32 H32B 109.5 . . ?
H32A C32 H32B 108.0 . . ?
N33 C34 N31 114.0(6) . . ?
N33 C34 H34A 108.7 . . ?
N31 C34 H34A 108.7 . . ?
N33 C34 H34B 108.7 . . ?
N31 C34 H34B 108.7 . . ?
H34A C34 H34B 107.6 . . ?
N32 C35 N31 115.4(6) . . ?
N32 C35 H35A 108.4 . . ?
N31 C35 H35A 108.4 . . ?
N32 C35 H35B 108.4 . . ?
N31 C35 H35B 108.4 . . ?
H35A C35 H35B 107.5 . . ?
N33 C36 N32 113.4(5) . . ?
N33 C36 H36A 108.9 . . ?
N32 C36 H36A 108.9 . . ?
N33 C36 H36B 108.9 . . ?
N32 C36 H36B 108.9 . . ?
H36A C36 H36B 107.7 . . ?

loop_
_geom_bond_atom_site_label_1
_geom_bond_atom_site_label_2
_geom_bond_distance
_geom_bond_site_symmetry_2
_geom_bond_publ_flag
O1A C2A 1.40(3) . ?
O1A H1A 0.8400 . ?
C2A C3A 1.509(16) . ?
C2A H2A1 0.9900 . ?
C2A H2A2 0.9900 . ?
C3A H3A1 0.9800 . ?
C3A H3A2 0.9800 . ?
C3A H3A3 0.9800 . ?
O1B C2B 1.42(2) . ?
O1B H1B 0.8400 . ?
C2B C3B 1.511(16) . ?
C2B H2B1 0.9900 . ?
C2B H2B2 0.9900 . ?
C3B H3B1 0.9800 . ?
C3B H3B2 0.9800 . ?
C3B H3B3 0.9800 . ?
Co N1 1.882(6) . ?
Co N3 1.890(6) . ?
Co N2 1.947(6) . ?
Co P2 2.182(2) . ?
Co P3 2.218(3) . ?
Co P1 2.269(3) . ?
P2 C23 1.819(7) . ?
P2 C22 1.830(7) . ?
P2 C21 1.849(6) . ?
P1 C12 1.817(6) . ?
P1 C11 1.830(7) . ?
P1 C13 1.830(7) . ?
P3 C31 1.779(7) . ?
P3 C32 1.825(7) . ?
P3 C33 1.831(6) . ?
S1 C1 1.583(7) . ?
S3 C3 1.610(7) . ?
S2 C2 1.570(7) . ?
N1 C1 1.150(7) . ?
N2 C2 1.157(7) . ?
N3 C3 1.119(7) . ?
N12 C12 1.448(7) . ?
N12 C16 1.452(8) . ?
N12 C15 1.461(8) . ?
N13 C16 1.448(7) . ?
N13 C13 1.456(8) . ?
N13 C14 1.470(8) . ?
N11 C14 1.440(8) . ?
N11 C11 1.451(8) . ?
N11 C15 1.463(7) . ?
N23 C23 1.448(8) . ?
N23 C24 1.458(8) . ?
N23 C26 1.459(8) . ?
N21 C25 1.452(8) . ?
N21 C21 1.462(8) . ?
N21 C24 1.467(8) . ?
N22 C26 1.439(9) . ?
N22 C22 1.451(7) . ?
N22 C25 1.469(8) . ?
N32 C35 1.441(7) . ?
N32 C32 1.465(7) . ?
N32 C36 1.484(7) . ?
N33 C36 1.441(8) . ?
N33 C33 1.442(7) . ?
N33 C34 1.456(9) . ?
N31 C35 1.446(8) . ?
N31 C31 1.481(8) . ?
N31 C34 1.484(8) . ?
C12 H12A 0.9900 . ?
C12 H12B 0.9900 . ?
C13 H13A 0.9900 . ?
C13 H13B 0.9900 . ?
C11 H11A 0.9900 . ?
C11 H11B 0.9900 . ?
C15 H15A 0.9900 . ?
C15 H15B 0.9900 . ?
C16 H16A 0.9900 . ?
C16 H16B 0.9900 . ?
C14 H14A 0.9900 . ?
C14 H14B 0.9900 . ?
C21 H21A 0.9900 . ?
C21 H21B 0.9900 . ?
C22 H22A 0.9900 . ?
C22 H22B 0.9900 . ?
C23 H23A 0.9900 . ?
C23 H23B 0.9900 . ?
C24 H24A 0.9900 . ?
C24 H24B 0.9900 . ?
C25 H25A 0.9900 . ?
C25 H25B 0.9900 . ?
C26 H26A 0.9900 . ?
C26 H26B 0.9900 . ?
C33 H33A 0.9900 . ?
C33 H33B 0.9900 . ?
C31 H31A 0.9900 . ?
C31 H31B 0.9900 . ?
C32 H32A 0.9900 . ?
C32 H32B 0.9900 . ?
C34 H34A 0.9900 . ?
C34 H34B 0.9900 . ?
C35 H35A 0.9900 . ?
C35 H35B 0.9900 . ?
C36 H36A 0.9900 . ?
C36 H36B 0.9900 . ?

loop_
_geom_hbond_atom_site_label_D
_geom_hbond_atom_site_label_H
_geom_hbond_atom_site_label_A
_geom_hbond_distance_DH
_geom_hbond_distance_HA
_geom_hbond_distance_DA
_geom_hbond_angle_DHA
_geom_hbond_site_symmetry_A
C26 H26A O1A 0.99 2.48 3.425(14) 160.5 .
C14 H14B O1B 0.99 2.29 3.260(14) 165.7 1_556
O1B H1B N31 0.84 2.12 2.855(16) 146.3 2_646
C32 H32B N11 0.99 2.51 3.325(8) 139.6 1_554
C34 H34A N12 0.99 2.55 3.400(9) 144.2 2_557
C35 H35A N22 0.99 2.34 3.327(9) 174.2 2_656
C13 H13A S3 0.99 2.78 3.739(8) 162.8 2_647
C22 H22A S3 0.99 2.64 3.578(8) 158.6 2_647

loop_
_geom_torsion_atom_site_label_1
_geom_torsion_atom_site_label_2
_geom_torsion_atom_site_label_3
_geom_torsion_atom_site_label_4
_geom_torsion
_geom_torsion_site_symmetry_1
_geom_torsion_site_symmetry_2
_geom_torsion_site_symmetry_3
_geom_torsion_site_symmetry_4
_geom_torsion_publ_flag
N1 Co P2 C23 140.0(3) . . . . ?
N3 Co P2 C23 -40.0(3) . . . . ?
P3 Co P2 C23 54.0(3) . . . . ?
P1 Co P2 C23 -129.5(3) . . . . ?
N1 Co P2 C22 16.4(3) . . . . ?
N3 Co P2 C22 -163.6(3) . . . . ?
P3 Co P2 C22 -69.6(3) . . . . ?
P1 Co P2 C22 106.9(3) . . . . ?
N1 Co P2 C21 -102.2(3) . . . . ?
N3 Co P2 C21 77.8(3) . . . . ?
P3 Co P2 C21 171.8(3) . . . . ?
P1 Co P2 C21 -11.7(3) . . . . ?
N1 Co P1 C12 -42.2(3) . . . . ?
N3 Co P1 C12 140.9(3) . . . . ?
N2 Co P1 C12 51.9(3) . . . . ?
P2 Co P1 C12 -134.3(3) . . . . ?
P3 Co P1 C12 32.5(5) . . . . ?
N1 Co P1 C11 -154.7(3) . . . . ?
N3 Co P1 C11 28.4(3) . . . . ?
N2 Co P1 C11 -60.6(3) . . . . ?
P2 Co P1 C11 113.2(2) . . . . ?
P3 Co P1 C11 -80.0(4) . . . . ?
N1 Co P1 C13 79.5(4) . . . . ?
N3 Co P1 C13 -97.4(3) . . . . ?
N2 Co P1 C13 173.6(4) . . . . ?
P2 Co P1 C13 -12.6(3) . . . . ?
P3 Co P1 C13 154.2(4) . . . . ?
N1 Co P3 C31 175.6(3) . . . . ?
N3 Co P3 C31 -7.6(3) . . . . ?
N2 Co P3 C31 81.0(3) . . . . ?
P2 Co P3 C31 -92.7(3) . . . . ?
P1 Co P3 C31 100.3(4) . . . . ?
N1 Co P3 C32 -59.0(3) . . . . ?
N3 Co P3 C32 117.9(3) . . . . ?
N2 Co P3 C32 -153.5(3) . . . . ?
P2 Co P3 C32 32.8(3) . . . . ?
P1 Co P3 C32 -134.3(4) . . . . ?
N1 Co P3 C33 61.0(3) . . . . ?
N3 Co P3 C33 -122.2(3) . . . . ?
N2 Co P3 C33 -33.6(3) . . . . ?
P2 Co P3 C33 152.8(3) . . . . ?
P1 Co P3 C33 -14.3(5) . . . . ?
N1 Co N2 C2 165.2(19) . . . . ?
N3 Co N2 C2 -15.0(19) . . . . ?
P3 Co N2 C2 -109.4(19) . . . . ?
P1 Co N2 C2 75.7(19) . . . . ?
C16 N12 C12 P1 -61.2(6) . . . . ?
C15 N12 C12 P1 59.5(6) . . . . ?
C11 P1 C12 N12 -48.9(5) . . . . ?
C13 P1 C12 N12 50.8(5) . . . . ?
Co P1 C12 N12 -170.4(4) . . . . ?
C16 N13 C13 P1 60.7(7) . . . . ?
C14 N13 C13 P1 -61.0(6) . . . . ?
C12 P1 C13 N13 -49.8(6) . . . . ?
C11 P1 C13 N13 51.0(5) . . . . ?
Co P1 C13 N13 -177.2(3) . . . . ?
C14 N11 C11 P1 60.8(6) . . . . ?
C15 N11 C11 P1 -59.8(6) . . . . ?
C12 P1 C11 N11 48.7(5) . . . . ?
C13 P1 C11 N11 -50.4(5) . . . . ?
Co P1 C11 N11 168.6(4) . . . . ?
C12 N12 C15 N11 -68.9(7) . . . . ?
C16 N12 C15 N11 53.9(7) . . . . ?
C14 N11 C15 N12 -53.0(7) . . . . ?
C11 N11 C15 N12 69.7(7) . . . . ?
C13 N13 C16 N12 -65.9(8) . . . . ?
C14 N13 C16 N12 57.5(7) . . . . ?
C12 N12 C16 N13 65.3(7) . . . . ?
C15 N12 C16 N13 -56.1(7) . . . . ?
C11 N11 C14 N13 -67.2(7) . . . . ?
C15 N11 C14 N13 54.5(7) . . . . ?
C16 N13 C14 N11 -57.3(8) . . . . ?
C13 N13 C14 N11 67.4(7) . . . . ?
C25 N21 C21 P2 -63.4(7) . . . . ?
C24 N21 C21 P2 57.4(7) . . . . ?
C23 P2 C21 N21 -49.0(6) . . . . ?
C22 P2 C21 N21 53.5(5) . . . . ?
Co P2 C21 N21 -176.1(4) . . . . ?
C26 N22 C22 P2 -59.7(6) . . . . ?
C25 N22 C22 P2 63.8(7) . . . . ?
C23 P2 C22 N22 47.8(5) . . . . ?
C21 P2 C22 N22 -52.9(5) . . . . ?
Co P2 C22 N22 178.6(4) . . . . ?
C24 N23 C23 P2 -62.4(6) . . . . ?
C26 N23 C23 P2 56.8(7) . . . . ?
C22 P2 C23 N23 -47.1(5) . . . . ?
C21 P2 C23 N23 52.1(5) . . . . ?
Co P2 C23 N23 179.8(4) . . . . ?
C23 N23 C24 N21 67.3(7) . . . . ?
C26 N23 C24 N21 -54.7(7) . . . . ?
C25 N21 C24 N23 55.8(7) . . . . ?
C21 N21 C24 N23 -65.6(7) . . . . ?
C21 N21 C25 N22 69.2(7) . . . . ?
C24 N21 C25 N22 -53.9(7) . . . . ?
C26 N22 C25 N21 54.4(7) . . . . ?
C22 N22 C25 N21 -70.4(7) . . . . ?
C22 N22 C26 N23 69.0(7) . . . . ?
C25 N22 C26 N23 -55.2(7) . . . . ?
C23 N23 C26 N22 -66.7(7) . . . . ?
C24 N23 C26 N22 54.3(7) . . . . ?
C36 N33 C33 P3 61.2(6) . . . . ?
C34 N33 C33 P3 -61.3(6) . . . . ?
C31 P3 C33 N33 51.6(6) . . . . ?
C32 P3 C33 N33 -51.3(5) . . . . ?
Co P3 C33 N33 175.2(4) . . . . ?
C35 N31 C31 P3 -57.4(7) . . . . ?
C34 N31 C31 P3 62.3(7) . . . . ?
C32 P3 C31 N31 47.2(5) . . . . ?
C33 P3 C31 N31 -52.4(6) . . . . ?
Co P3 C31 N31 -176.5(4) . . . . ?
C35 N32 C32 P3 57.2(6) . . . . ?
C36 N32 C32 P3 -63.7(6) . . . . ?
C31 P3 C32 N32 -47.0(5) . . . . ?
C33 P3 C32 N32 53.6(5) . . . . ?
Co P3 C32 N32 -178.3(3) . . . . ?
C36 N33 C34 N31 -54.3(8) . . . . ?
C33 N33 C34 N31 69.8(8) . . . . ?
C35 N31 C34 N33 52.8(8) . . . . ?
C31 N31 C34 N33 -69.0(8) . . . . ?
C32 N32 C35 N31 -66.2(8) . . . . ?
C36 N32 C35 N31 54.9(8) . . . . ?
C31 N31 C35 N32 65.5(7) . . . . ?
C34 N31 C35 N32 -53.8(8) . . . . ?
C33 N33 C36 N32 -67.7(8) . . . . ?
C34 N33 C36 N32 55.1(8) . . . . ?
C35 N32 C36 N33 -55.0(8) . . . . ?
C32 N32 C36 N33 68.3(8) . . . . ?
